data_4036056
loop_
_publ_author_name
'Garcia, Rosalva C.'
'Pech, Matthew J.'
'Sommer, Roger D.'
'Gorman, Christopher B.'

_publ_section_title
;
 Synthesis of 5,12-Diazapentacenes and Their Properties.
;
_journal_name_full 'The Journal of organic chemistry'
_journal_paper_doi 10.1021/acs.joc.9b01628
_journal_year 2019
_chemical_formula_moiety 'C20 H12 N4 O2, 0.3334(C2 H6 S O)'
_chemical_formula_sum 'C20.67 H14 N4 O2.33 S0.33'
_chemical_formula_weight 366.38
_chemical_name_common RCG-0191b
_space_group_crystal_system trigonal
_space_group_IT_number 148
_space_group_name_Hall '-R 3'
_space_group_name_H-M_alt 'R -3 :H'
_atom_sites_solution_hydrogens mixed
_cell_angle_alpha 90
_cell_angle_beta 90
_cell_angle_gamma 120
_cell_formula_units_Z 9
_cell_length_a 26.0163(18)
_cell_length_b 26.0163(18)
_cell_length_c 6.8761(5)
_cell_measurement_reflns_used 165
_cell_measurement_temperature 100.(2)
_cell_measurement_theta_max 31.3194
_cell_measurement_theta_min 2.7088
_cell_volume 4030.5(5)
_computing_cell_refinement 'APEX3 v2018.1-0 (Bruker AXS)'
_computing_data_collection 'Bruker Instrument Service v2013.12.0.0'
_computing_data_reduction 'SAINT V8.38A (Bruker AXS Inc., 2017)'
_computing_molecular_graphics 'shelXle (C.B. Huebschle, rev 882)'
_computing_structure_refinement 'SHELXL-2017/1 (Sheldrick, 2017)'
_computing_structure_solution 'XS, VERSION 2013/1'
_diffrn_ambient_temperature 100.(2)
_diffrn_detector_area_resol_mean 8.3333
_diffrn_measured_fraction_theta_full 0.997
_diffrn_measured_fraction_theta_max 0.997
_diffrn_measurement_device_type 'Bruker-Nonius X8 Kappa APEX II'
_diffrn_measurement_method 'phi and omega scans'
_diffrn_radiation_monochromator graphite
_diffrn_radiation_type MoK\a
_diffrn_radiation_wavelength 0.71073
_diffrn_reflns_av_R_equivalents 0.0366
_diffrn_reflns_av_unetI/netI 0.0229
_diffrn_reflns_limit_h_max 37
_diffrn_reflns_limit_h_min -37
_diffrn_reflns_limit_k_max 37
_diffrn_reflns_limit_k_min -37
_diffrn_reflns_limit_l_max 9
_diffrn_reflns_limit_l_min -9
_diffrn_reflns_number 23546
_diffrn_reflns_theta_full 30.54
_diffrn_reflns_theta_max 30.54
_diffrn_reflns_theta_min 2.71
_diffrn_source 'fine-focus sealed tube'
_exptl_absorpt_coefficient_mu 0.129
_exptl_absorpt_correction_T_max 0.99
_exptl_absorpt_correction_T_min 0.93
_exptl_absorpt_correction_type multi-scan
_exptl_absorpt_process_details
;
SADABS-2016/2 - Bruker AXS area detector scaling and absorption correction
;
_exptl_crystal_colour orange
_exptl_crystal_density_diffrn 1.358
_exptl_crystal_density_method 'not measured'
_exptl_crystal_description rod
_exptl_crystal_F_000 1710
_exptl_crystal_size_max 0.240
_exptl_crystal_size_mid 0.111
_exptl_crystal_size_min 0.106
_refine_diff_density_max 0.922
_refine_diff_density_min -0.472
_refine_ls_extinction_method none
_refine_ls_goodness_of_fit_ref 1.070
_refine_ls_hydrogen_treatment mixed
_refine_ls_matrix_type full
_refine_ls_number_parameters 142
_refine_ls_number_reflns 2742
_refine_ls_number_restraints 16
_refine_ls_restrained_S_all 1.067
_refine_ls_R_factor_all 0.0991
_refine_ls_R_factor_gt 0.0783
_refine_ls_shift/su_max 0.004
_refine_ls_shift/su_mean 0.000
_refine_ls_structure_factor_coef Fsqd
_refine_ls_weighting_details 'w=1/[\s^2^(Fo^2^)+(0.1563P)^2^+9.4186P] where P=(Fo^2^+2Fc^2^)/3'
_refine_ls_weighting_scheme calc
_refine_ls_wR_factor_gt 0.2313
_refine_ls_wR_factor_ref 0.2553
_reflns_number_gt 2098
_reflns_number_total 2742
_reflns_threshold_expression 'I > 2\s(I)'
_cod_data_source_file jo9b01628_si_003.cif
_cod_data_source_block rds794
_cod_depositor_comments
;
The following automatic conversions were performed:

data item '_exptl_absorpt_correction_type' value 'Multi-Scan' was
changed to 'multi-scan' in accordance with the
/home/data/users/saulius/crontab/automatic-downloads/rss-feeds/ACS/lib/dictionaries/cif_core.dic
dictionary named 'cif_core.dic' version 2.4.2 last updated on
2011-04-26.

Automatic conversion script
Id: cif_fix_values 6909 2019-04-08 15:41:33Z antanas 
;
_cod_original_cell_volume 4030.5(6)
_cod_original_sg_symbol_H-M 'R -3'
_cod_database_code 4036056

loop_
_space_group_symop_operation_xyz
'x, y, z'
'-y, x-y, z'
'-x+y, -x, z'
'x+2/3, y+1/3, z+1/3'
'-y+2/3, x-y+1/3, z+1/3'
'-x+y+2/3, -x+1/3, z+1/3'
'x+1/3, y+2/3, z+2/3'
'-y+1/3, x-y+2/3, z+2/3'
'-x+y+1/3, -x+2/3, z+2/3'
'-x, -y, -z'
'y, -x+y, -z'
'x-y, x, -z'
'-x+2/3, -y+1/3, -z+1/3'
'y+2/3, -x+y+1/3, -z+1/3'
'x-y+2/3, x+1/3, -z+1/3'
'-x+1/3, -y+2/3, -z+2/3'
'y+1/3, -x+y+2/3, -z+2/3'
'x-y+1/3, x+2/3, -z+2/3'

loop_
_atom_site_type_symbol
_atom_site_label
_atom_site_fract_x
_atom_site_fract_y
_atom_site_fract_z
_atom_site_U_iso_or_equiv
_atom_site_adp_type
_atom_site_calc_flag
_atom_site_refinement_flags_adp
_atom_site_refinement_flags_occupancy
_atom_site_refinement_flags_posn
_atom_site_occupancy
_atom_site_disorder_assembly
_atom_site_disorder_group
O O1 0.61188(6) 0.59349(6) 0.0064(2) 0.0222(4) Uani d . . . 1 . .
N N1 0.57860(8) 0.51693(8) 0.2939(3) 0.0239(4) Uani d . . . 1 . .
N N2 0.40687(7) 0.36931(7) 0.3300(3) 0.0210(4) Uani d . . . 1 . .
H H2A 0.3961(13) 0.3377(13) 0.407(4) 0.031 Uiso d U . . 1 . .
H H2B 0.3816(14) 0.3589(13) 0.232(5) 0.031 Uiso d U . . 1 . .
C C1 0.56044(8) 0.55101(8) -0.0029(3) 0.0187(4) Uani d . . . 1 . .
C C2 0.53845(8) 0.50592(8) 0.1597(3) 0.0199(4) Uani d . . . 1 . .
C C3 0.56148(9) 0.47889(9) 0.4500(3) 0.0239(4) Uani d . . . 1 . .
C C4 0.60415(10) 0.49224(11) 0.5969(3) 0.0328(6) Uani d . . . 1 . .
H H4 0.642812 0.525687 0.583303 0.039 Uiso calc U . R 1 . .
C C5 0.59003(11) 0.45700(11) 0.7602(4) 0.0355(6) Uani d . . . 1 . .
H H5 0.618977 0.466127 0.858643 0.043 Uiso calc U . R 1 . .
C C6 0.53313(11) 0.40784(10) 0.7812(3) 0.0320(5) Uani d . . . 1 . .
H H6 0.5237 0.383993 0.89475 0.038 Uiso calc U . R 1 . .
C C7 0.49053(10) 0.39340(9) 0.6400(3) 0.0269(5) Uani d . . . 1 . .
H H7 0.452087 0.359794 0.656048 0.032 Uiso calc U . R 1 . .
C C8 0.50429(9) 0.42885(9) 0.4707(3) 0.0222(4) Uani d . . . 1 . .
C C9 0.46125(8) 0.41660(8) 0.3190(3) 0.0189(4) Uani d . . . 1 . .
C C10 0.47947(8) 0.45727(8) 0.1607(3) 0.0191(4) Uani d . . . 1 . .
S S1S 0.6089(3) 0.3812(3) 0.2249(8) 0.0633(13) Uani d . P D 0.1667 . .
O O1S 0.6264(7) 0.3439(8) 0.116(2) 0.0633(13) Uani d . P . 0.1667 A .
C C1S 0.6771(8) 0.4316(11) 0.334(3) 0.0633(13) Uani d . P D 0.1667 A -1
H H1SA 0.671933 0.459921 0.414029 0.095 Uiso calc U P R 0.1667 A -1
H H1SB 0.690464 0.409808 0.416696 0.095 Uiso calc U P R 0.1667 A -1
H H1SC 0.706734 0.453037 0.233135 0.095 Uiso calc U P R 0.1667 A -1
C C2S 0.5739(11) 0.3308(12) 0.419(3) 0.0633(13) Uani d . P D 0.1667 A -2
H H2SA 0.558454 0.348053 0.512409 0.095 Uiso calc U P R 0.1667 A -2
H H2SB 0.541151 0.293655 0.367516 0.095 Uiso calc U P R 0.1667 A -2
H H2SC 0.602779 0.322781 0.483056 0.095 Uiso calc U P R 0.1667 A -2

loop_
_atom_site_aniso_label
_atom_site_aniso_U_11
_atom_site_aniso_U_22
_atom_site_aniso_U_33
_atom_site_aniso_U_12
_atom_site_aniso_U_13
_atom_site_aniso_U_23
O1 0.0157(6) 0.0222(7) 0.0201(7) 0.0030(5) -0.0043(5) 0.0049(5)
N1 0.0190(8) 0.0235(8) 0.0210(8) 0.0045(6) -0.0057(6) 0.0074(6)
N2 0.0196(8) 0.0165(7) 0.0191(8) 0.0033(6) -0.0027(6) 0.0059(6)
C1 0.0180(8) 0.0178(8) 0.0156(8) 0.0055(7) -0.0032(6) 0.0035(6)
C2 0.0171(8) 0.0186(8) 0.0182(9) 0.0046(7) -0.0038(6) 0.0049(6)
C3 0.0212(9) 0.0242(9) 0.0206(9) 0.0070(7) -0.0054(7) 0.0074(7)
C4 0.0227(10) 0.0338(11) 0.0286(11) 0.0042(9) -0.0099(8) 0.0110(9)
C5 0.0294(11) 0.0373(12) 0.0287(11) 0.0082(9) -0.0121(9) 0.0116(9)
C6 0.0338(12) 0.0284(11) 0.0242(10) 0.0083(9) -0.0080(8) 0.0101(8)
C7 0.0291(10) 0.0222(9) 0.0211(10) 0.0066(8) -0.0057(8) 0.0077(7)
C8 0.0220(9) 0.0206(9) 0.0188(9) 0.0068(7) -0.0044(7) 0.0057(7)
C9 0.0191(8) 0.0159(8) 0.0179(8) 0.0057(7) -0.0029(6) 0.0034(6)
C10 0.0167(8) 0.0178(8) 0.0169(8) 0.0043(7) -0.0046(6) 0.0043(6)
S1S 0.060(3) 0.097(4) 0.051(3) 0.053(3) 0.023(2) 0.021(2)
O1S 0.060(3) 0.097(4) 0.051(3) 0.053(3) 0.023(2) 0.021(2)
C1S 0.060(3) 0.097(4) 0.051(3) 0.053(3) 0.023(2) 0.021(2)
C2S 0.060(3) 0.097(4) 0.051(3) 0.053(3) 0.023(2) 0.021(2)

loop_
_atom_type_symbol
_atom_type_description
_atom_type_scat_dispersion_real
_atom_type_scat_dispersion_imag
_atom_type_scat_source
C C 0.0033 0.0016 'International Tables Vol C Tables 4.2.6.8 and 6.1.1.4'
H H 0.0000 0.0000 'International Tables Vol C Tables 4.2.6.8 and 6.1.1.4'
N N 0.0061 0.0033 'International Tables Vol C Tables 4.2.6.8 and 6.1.1.4'
O O 0.0106 0.0060 'International Tables Vol C Tables 4.2.6.8 and 6.1.1.4'
S S 0.1246 0.1234 'International Tables Vol C Tables 4.2.6.8 and 6.1.1.4'

loop_
_geom_angle_atom_site_label_1
_geom_angle_atom_site_label_2
_geom_angle_atom_site_label_3
_geom_angle_site_symmetry_1
_geom_angle_site_symmetry_3
_geom_angle
C2 N1 C3 . . 117.08(17)
C9 N2 H2A . . 125.4(19)
C9 N2 H2B . . 122.(2)
H2A N2 H2B . . 109.(3)
O1 C1 C10 . 10_665 123.22(16)
O1 C1 C2 . . 118.35(16)
C10 C1 C2 10_665 . 118.43(15)
N1 C2 C10 . . 125.33(17)
N1 C2 C1 . . 113.53(16)
C10 C2 C1 . . 121.13(16)
N1 C3 C4 . . 116.77(18)
N1 C3 C8 . . 123.77(17)
C4 C3 C8 . . 119.46(17)
C5 C4 C3 . . 120.3(2)
C5 C4 H4 . . 119.8
C3 C4 H4 . . 119.8
C4 C5 C6 . . 120.04(19)
C4 C5 H5 . . 120.0
C6 C5 H5 . . 120.0
C7 C6 C5 . . 121.10(19)
C7 C6 H6 . . 119.5
C5 C6 H6 . . 119.5
C6 C7 C8 . . 119.7(2)
C6 C7 H7 . . 120.2
C8 C7 H7 . . 120.2
C3 C8 C7 . . 119.38(17)
C3 C8 C9 . . 118.30(16)
C7 C8 C9 . . 122.30(18)
N2 C9 C10 . . 122.28(16)
N2 C9 C8 . . 120.68(16)
C10 C9 C8 . . 117.04(16)
C2 C10 C9 . . 118.44(16)
C2 C10 C1 . 10_665 120.41(16)
C9 C10 C1 . 10_665 121.13(16)
O1S S1S C1S . . 100.5(11)
O1S S1S C2S . . 96.3(11)
S1S C1S H1SA . . 109.5
S1S C1S H1SB . . 109.5
H1SA C1S H1SB . . 109.5
S1S C1S H1SC . . 109.5
H1SA C1S H1SC . . 109.5
H1SB C1S H1SC . . 109.5
S1S C2S H2SA . . 109.5
S1S C2S H2SB . . 109.5
H2SA C2S H2SB . . 109.5
S1S C2S H2SC . . 109.5
H2SA C2S H2SC . . 109.5
H2SB C2S H2SC . . 109.5

loop_
_geom_bond_atom_site_label_1
_geom_bond_atom_site_label_2
_geom_bond_site_symmetry_2
_geom_bond_distance
O1 C1 . 1.240(2)
N1 C2 . 1.314(2)
N1 C3 . 1.374(2)
N2 C9 . 1.334(2)
N2 H2A . 0.90(3)
N2 H2B . 0.88(3)
C1 C10 10_665 1.442(2)
C1 C2 . 1.511(2)
C2 C10 . 1.419(2)
C3 C4 . 1.410(3)
C3 C8 . 1.411(3)
C4 C5 . 1.378(3)
C4 H4 . 0.95
C5 C6 . 1.398(3)
C5 H5 . 0.95
C6 C7 . 1.377(3)
C6 H6 . 0.95
C7 C8 . 1.416(3)
C7 H7 . 0.95
C8 C9 . 1.444(3)
C9 C10 . 1.424(2)
S1S O1S . 1.466(17)
S1S C1S . 1.761(19)
S1S C2S . 1.769(18)
C1S H1SA . 0.98
C1S H1SB . 0.98
C1S H1SC . 0.98
C2S H2SA . 0.98
C2S H2SB . 0.98
C2S H2SC . 0.98

loop_
_geom_hbond_atom_site_label_D
_geom_hbond_atom_site_label_H
_geom_hbond_atom_site_label_A
_geom_hbond_site_symmetry_A
_geom_hbond_distance_DH
_geom_hbond_distance_HA
_geom_hbond_distance_DA
_geom_hbond_angle_DHA
N2 H2A O1 18_545 0.90(3) 2.23(3) 3.066(2) 156.(3)
N2 H2A N1 18_545 0.90(3) 2.40(3) 3.098(2) 135.(2)
N2 H2B O1 10_665 0.88(3) 2.01(3) 2.646(2) 128.(3)

loop_
_geom_torsion_atom_site_label_1
_geom_torsion_atom_site_label_2
_geom_torsion_atom_site_label_3
_geom_torsion_atom_site_label_4
_geom_torsion_site_symmetry_1
_geom_torsion_site_symmetry_4
_geom_torsion
C3 N1 C2 C10 . . -1.6(3)
C3 N1 C2 C1 . . 178.09(18)
O1 C1 C2 N1 . . -1.6(3)
C10 C1 C2 N1 10_665 . 178.68(19)
O1 C1 C2 C10 . . 178.08(19)
C10 C1 C2 C10 10_665 . -1.6(3)
C2 N1 C3 C4 . . -177.7(2)
C2 N1 C3 C8 . . 1.3(3)
N1 C3 C4 C5 . . 178.6(2)
C8 C3 C4 C5 . . -0.5(4)
C3 C4 C5 C6 . . -0.2(4)
C4 C5 C6 C7 . . 0.5(4)
C5 C6 C7 C8 . . -0.2(4)
N1 C3 C8 C7 . . -178.1(2)
C4 C3 C8 C7 . . 0.8(3)
N1 C3 C8 C9 . . 0.3(3)
C4 C3 C8 C9 . . 179.3(2)
C6 C7 C8 C3 . . -0.5(4)
C6 C7 C8 C9 . . -178.9(2)
C3 C8 C9 N2 . . 178.9(2)
C7 C8 C9 N2 . . -2.7(3)
C3 C8 C9 C10 . . -1.6(3)
C7 C8 C9 C10 . . 176.8(2)
N1 C2 C10 C9 . . 0.3(3)
C1 C2 C10 C9 . . -179.41(18)
N1 C2 C10 C1 . 10_665 -178.7(2)
C1 C2 C10 C1 . 10_665 1.6(3)
N2 C9 C10 C2 . . -179.14(19)
C8 C9 C10 C2 . . 1.4(3)
N2 C9 C10 C1 . 10_665 -0.2(3)
C8 C9 C10 C1 . 10_665 -179.68(19)
